data_1544979
loop_
_publ_author_name
'Dey, Raghunath'
'Banerjee, Prabal'

_publ_section_title
;
 Lewis Acid Catalyzed Diastereoselective Cycloaddition Reactions of
 Donor-Acceptor Cyclopropanes and Vinyl Azides: Synthesis of
 Functionalized Azidocyclopentane and Tetrahydropyridine Derivatives.
;
_journal_issue 2
_journal_name_full 'Organic letters'
_journal_page_first 304
_journal_page_last 307
_journal_paper_doi 10.1021/acs.orglett.6b03276
_journal_volume 19
_journal_year 2017
_chemical_formula_moiety 'C24 H27 N3 O5'
_chemical_formula_sum 'C24 H27 N3 O5'
_chemical_formula_weight 437.48
_chemical_name_common Azidocyclopentane
_chemical_name_systematic
;
 ?
;
_space_group_crystal_system monoclinic
_space_group_IT_number 14
_space_group_name_Hall '-P 2ybc'
_space_group_name_H-M_alt 'P 1 21/c 1'
_symmetry_space_group_name_Hall '-P 2ybc'
_symmetry_space_group_name_H-M 'P 1 21/c 1'
_atom_sites_solution_hydrogens geom
_audit_creation_method SHELXL-2014
_cell_angle_alpha 90
_cell_angle_beta 106.9440(10)
_cell_angle_gamma 90
_cell_formula_units_Z 4
_cell_length_a 8.6521(3)
_cell_length_b 31.6804(12)
_cell_length_c 8.7706(3)
_cell_measurement_reflns_used 5734
_cell_measurement_temperature 298(2)
_cell_measurement_theta_max 28.4
_cell_measurement_theta_min 2.5
_cell_volume 2299.68(14)
_computing_cell_refinement 'APEX2 (Bruker, 2014); SAINT (Bruker, 2014)'
_computing_data_collection 'APEX2 (Bruker, 2014)'
_computing_data_reduction 'SAINT (Bruker, 2014);XPREP(Sheldrick,2014)'
_computing_molecular_graphics 'ortep, pluton'
_computing_structure_refinement 'SHELXL-2014 (Sheldrick, 2014)'
_computing_structure_solution 'SHELXS-2014 (Sheldrick, 2014)'
_diffrn_ambient_temperature 298(2)
_diffrn_measured_fraction_theta_full 1.000
_diffrn_measured_fraction_theta_max 0.996
_diffrn_measurement_device_type 'Bruker D8 Venture PHOTON 100 CMOS'
_diffrn_measurement_method 'phi and omega scans'
_diffrn_radiation_type MoK\a
_diffrn_radiation_wavelength 0.71073
_diffrn_reflns_av_R_equivalents 0.0518
_diffrn_reflns_av_unetI/netI 0.0538
_diffrn_reflns_Laue_measured_fraction_full 1.000
_diffrn_reflns_Laue_measured_fraction_max 0.996
_diffrn_reflns_limit_h_max 11
_diffrn_reflns_limit_h_min -11
_diffrn_reflns_limit_k_max 42
_diffrn_reflns_limit_k_min -42
_diffrn_reflns_limit_l_max 11
_diffrn_reflns_limit_l_min -11
_diffrn_reflns_number 31989
_diffrn_reflns_point_group_measured_fraction_full 1.000
_diffrn_reflns_point_group_measured_fraction_max 0.996
_diffrn_reflns_theta_full 25.242
_diffrn_reflns_theta_max 28.377
_diffrn_reflns_theta_min 2.461
_diffrn_source 'fine-focus sealed tube'
_exptl_absorpt_coefficient_mu 0.089
_exptl_absorpt_correction_T_max 0.7457
_exptl_absorpt_correction_T_min 0.6573
_exptl_absorpt_correction_type empirical
_exptl_absorpt_process_details SADABS
_exptl_crystal_colour colorless
_exptl_crystal_density_diffrn 1.264
_exptl_crystal_density_meas 1.264
_exptl_crystal_density_method 'not measured'
_exptl_crystal_description block
_exptl_crystal_F_000 928
_exptl_crystal_size_max 0.280
_exptl_crystal_size_mid 0.180
_exptl_crystal_size_min 0.160
_refine_diff_density_max 0.602
_refine_diff_density_min -0.422
_refine_diff_density_rms 0.047
_refine_ls_extinction_method none
_refine_ls_goodness_of_fit_ref 1.068
_refine_ls_hydrogen_treatment constr
_refine_ls_matrix_type full
_refine_ls_number_parameters 289
_refine_ls_number_reflns 5734
_refine_ls_number_restraints 0
_refine_ls_restrained_S_all 1.068
_refine_ls_R_factor_all 0.1580
_refine_ls_R_factor_gt 0.0862
_refine_ls_shift/su_max 0.003
_refine_ls_shift/su_mean 0.000
_refine_ls_structure_factor_coef Fsqd
_refine_ls_weighting_details 'w=1/[\s^2^(Fo^2^)+(0.0818P)^2^+1.8022P] where P=(Fo^2^+2Fc^2^)/3'
_refine_ls_weighting_scheme calc
_refine_ls_wR_factor_gt 0.2005
_refine_ls_wR_factor_ref 0.2325
_reflns_Friedel_coverage 0.000
_reflns_number_gt 3200
_reflns_number_total 5734
_reflns_threshold_expression 'I > 2\s(I)'
_cod_data_source_file ol6b03276_si_002.cif
_cod_data_source_block Azidocyclopentane
_cod_depositor_comments
;
The following automatic conversions were performed:

'_exptl_absorpt_correction_type' value 'Empirical' changed to
'empirical' according to
/usr/data/users/saulius/crontab/automatic-downloads/rss-feeds/ACS/lib/dictionaries/cif_core.dic
dictionary named 'cif_core.dic' version 2.4.2 from 2011-04-26.

Automatic conversion script
Id: cif_fix_values 4268 2015-11-12 08:31:59Z antanas 

 Adding full bibliography for 1544979.cif.
;
_cod_database_code 1544979
_shelx_space_group_comment
;
The symmetry employed for this shelxl refinement is uniquely defined
by the following loop, which should always be used as a source of
symmetry information in preference to the above space-group names.
They are only intended as comments.
;
_shelx_estimated_absorpt_t_min 0.975
_shelx_estimated_absorpt_t_max 0.986
_shelxl_version_number 2014-3

loop_
_space_group_symop_operation_xyz
'x, y, z'
'-x, y+1/2, -z+1/2'
'-x, -y, -z'
'x, -y-1/2, z-1/2'

loop_
_atom_site_label
_atom_site_type_symbol
_atom_site_fract_x
_atom_site_fract_y
_atom_site_fract_z
_atom_site_U_iso_or_equiv
_atom_site_adp_type
_atom_site_occupancy
_atom_site_site_symmetry_order
_atom_site_calc_flag
_atom_site_refinement_flags_posn
_atom_site_refinement_flags_adp
O1 O 0.7531(3) 0.19301(8) 0.0997(3) 0.0799(8) Uani 1 1 d . .
O2 O 0.2811(3) 0.03025(7) 0.6900(3) 0.0650(6) Uani 1 1 d . .
O3 O 0.4594(3) 0.05890(8) 0.5821(3) 0.0788(8) Uani 1 1 d . .
N6 N 0.3921(3) 0.10868(8) 0.8860(3) 0.0510(6) Uani 1 1 d . .
O5 O -0.0356(3) 0.07623(8) 0.4536(3) 0.0750(7) Uani 1 1 d . .
C32 C 0.3063(3) 0.13176(9) 0.7369(3) 0.0450(7) Uani 1 1 d . .
N7 N 0.3103(4) 0.09587(9) 0.9704(3) 0.0622(7) Uani 1 1 d . .
C31 C 0.1918(3) 0.16542(9) 0.7668(3) 0.0453(7) Uani 1 1 d . .
C1 C -0.1207(8) 0.0186(2) 0.7394(10) 0.171(3) Uani 1 1 d . .
H1A H -0.2248 0.0082 0.7399 0.256 Uiso 1 1 calc R U
H1B H -0.0905 0.0061 0.6527 0.256 Uiso 1 1 calc R U
H1C H -0.0421 0.0115 0.8383 0.256 Uiso 1 1 calc R U
C2 C -0.1282(5) 0.06518(15) 0.7198(6) 0.0907(13) Uani 1 1 d . .
H2A H -0.2088 0.0724 0.6207 0.109 Uiso 1 1 calc R U
H2B H -0.1604 0.0778 0.8066 0.109 Uiso 1 1 calc R U
O11 O 0.0286(3) 0.08217(7) 0.7185(3) 0.0625(6) Uani 1 1 d . .
C4 C 0.0576(4) 0.08530(10) 0.5795(4) 0.0541(8) Uani 1 1 d . .
C5 C 0.2297(4) 0.10029(9) 0.5960(3) 0.0488(7) Uani 1 1 d . .
C6 C 0.2421(4) 0.12465(11) 0.4457(4) 0.0586(8) Uani 1 1 d . .
H6A H 0.2846 0.1063 0.3791 0.070 Uiso 1 1 calc R U
H6B H 0.1361 0.1344 0.3838 0.070 Uiso 1 1 calc R U
C7 C 0.3566(4) 0.16284(10) 0.5027(4) 0.0524(8) Uani 1 1 d . .
H7 H 0.2899 0.1881 0.4974 0.063 Uiso 1 1 calc R U
C8 C 0.4716(4) 0.17098(10) 0.4049(3) 0.0521(8) Uani 1 1 d . .
C9 C 0.4801(4) 0.21026(10) 0.3359(4) 0.0579(8) Uani 1 1 d . .
H9 H 0.4187 0.2325 0.3559 0.069 Uiso 1 1 calc R U
C10 C 0.5772(4) 0.21682(11) 0.2390(4) 0.0637(9) Uani 1 1 d . .
H10 H 0.5819 0.2434 0.1958 0.076 Uiso 1 1 calc R U
C11 C 0.6674(4) 0.18433(10) 0.2052(4) 0.0558(8) Uani 1 1 d . .
C12 C 0.8297(5) 0.15823(15) 0.0480(5) 0.0862(12) Uani 1 1 d . .
H12A H 0.8857 0.1680 -0.0250 0.129 Uiso 1 1 calc R U
H12B H 0.9055 0.1454 0.1385 0.129 Uiso 1 1 calc R U
H12C H 0.7497 0.1379 -0.0042 0.129 Uiso 1 1 calc R U
C13 C 0.3191(6) -0.03066(13) 0.8509(6) 0.1019(16) Uani 1 1 d . .
H13A H 0.3810 -0.0560 0.8817 0.153 Uiso 1 1 calc R U
H13B H 0.3306 -0.0132 0.9429 0.153 Uiso 1 1 calc R U
H13C H 0.2073 -0.0378 0.8049 0.153 Uiso 1 1 calc R U
C14 C 0.3778(5) -0.00774(12) 0.7332(6) 0.0839(12) Uani 1 1 d . .
H14A H 0.4909 -0.0005 0.7783 0.101 Uiso 1 1 calc R U
H14B H 0.3670 -0.0252 0.6397 0.101 Uiso 1 1 calc R U
C15 C 0.3387(4) 0.06114(10) 0.6209(4) 0.0530(8) Uani 1 1 d . .
N8 N 0.2539(5) 0.08291(13) 1.0619(4) 0.0957(12) Uani 1 1 d . .
C17 C 0.0504(4) 0.17763(10) 0.6541(4) 0.0541(8) Uani 1 1 d . .
H17 H 0.0169 0.1634 0.5574 0.065 Uiso 1 1 calc R U
C18 C -0.0430(4) 0.21104(11) 0.6832(4) 0.0614(9) Uani 1 1 d . .
H18 H -0.1378 0.2187 0.6064 0.074 Uiso 1 1 calc R U
C19 C 0.0056(4) 0.23248(10) 0.8255(4) 0.0617(9) Uani 1 1 d . .
H19 H -0.0556 0.2548 0.8455 0.074 Uiso 1 1 calc R U
C20 C 0.1460(4) 0.22056(10) 0.9382(4) 0.0631(9) Uani 1 1 d . .
H20 H 0.1796 0.2350 1.0346 0.076 Uiso 1 1 calc R U
C21 C 0.2373(4) 0.18748(10) 0.9098(4) 0.0552(8) Uani 1 1 d . .
H21 H 0.3312 0.1798 0.9880 0.066 Uiso 1 1 calc R U
C22 C 0.4395(4) 0.15285(10) 0.6796(3) 0.0502(7) Uani 1 1 d . .
H22A H 0.5302 0.1339 0.6911 0.060 Uiso 1 1 calc R U
H22B H 0.4777 0.1785 0.7393 0.060 Uiso 1 1 calc R U
C23 C 0.6671(4) 0.14574(11) 0.2770(4) 0.0608(8) Uani 1 1 d . .
H23 H 0.7321 0.1240 0.2598 0.073 Uiso 1 1 calc R U
C24 C 0.5697(4) 0.13955(11) 0.3747(4) 0.0625(9) Uani 1 1 d . .
H24 H 0.5700 0.1133 0.4221 0.075 Uiso 1 1 calc R U

loop_
_atom_site_aniso_label
_atom_site_aniso_U_11
_atom_site_aniso_U_22
_atom_site_aniso_U_33
_atom_site_aniso_U_23
_atom_site_aniso_U_13
_atom_site_aniso_U_12
O1 0.0888(19) 0.0791(17) 0.0845(18) 0.0005(14) 0.0452(16) -0.0219(15)
O2 0.0629(14) 0.0486(13) 0.0812(16) 0.0013(12) 0.0172(12) 0.0121(11)
O3 0.0669(16) 0.0700(16) 0.108(2) -0.0073(14) 0.0396(15) 0.0139(13)
N6 0.0557(15) 0.0542(15) 0.0411(13) 0.0016(11) 0.0110(12) 0.0077(12)
O5 0.0596(15) 0.0872(18) 0.0647(15) -0.0127(13) -0.0030(12) -0.0048(13)
C32 0.0482(16) 0.0464(16) 0.0361(14) -0.0001(12) 0.0056(12) 0.0024(13)
N7 0.0713(19) 0.0641(18) 0.0445(15) -0.0007(13) 0.0067(14) 0.0005(15)
C31 0.0468(16) 0.0439(15) 0.0450(16) 0.0008(12) 0.0131(13) 0.0011(13)
C1 0.105(4) 0.147(6) 0.260(9) 0.072(6) 0.052(5) -0.017(4)
C2 0.054(2) 0.096(3) 0.124(4) -0.006(3) 0.028(2) -0.008(2)
O11 0.0532(14) 0.0677(15) 0.0661(15) -0.0043(11) 0.0167(11) -0.0044(11)
C4 0.0483(18) 0.0512(18) 0.0539(19) -0.0118(14) 0.0010(15) 0.0025(14)
C5 0.0484(17) 0.0504(17) 0.0445(15) -0.0073(13) 0.0086(13) 0.0028(13)
C6 0.0548(19) 0.076(2) 0.0426(17) -0.0076(15) 0.0096(14) 0.0048(16)
C7 0.0583(19) 0.0518(17) 0.0494(17) 0.0039(14) 0.0191(14) 0.0132(14)
C8 0.0566(19) 0.0559(19) 0.0414(16) 0.0021(13) 0.0106(14) 0.0068(15)
C9 0.065(2) 0.0505(18) 0.0568(19) -0.0010(15) 0.0152(16) 0.0058(15)
C10 0.075(2) 0.0501(19) 0.065(2) 0.0060(16) 0.0196(19) -0.0056(17)
C11 0.0542(19) 0.058(2) 0.0523(18) -0.0022(15) 0.0116(15) -0.0141(16)
C12 0.079(3) 0.108(3) 0.086(3) 0.003(2) 0.047(2) 0.000(2)
C13 0.101(3) 0.060(2) 0.116(4) 0.012(2) -0.014(3) 0.004(2)
C14 0.080(3) 0.053(2) 0.111(3) -0.004(2) 0.015(2) 0.0199(19)
C15 0.0480(19) 0.0544(19) 0.0531(18) -0.0144(15) 0.0094(15) 0.0041(15)
N8 0.108(3) 0.128(3) 0.0516(19) 0.0110(19) 0.0239(19) -0.024(2)
C17 0.067(2) 0.0520(18) 0.0434(16) 0.0026(14) 0.0167(15) 0.0032(15)
C18 0.065(2) 0.062(2) 0.061(2) 0.0160(17) 0.0240(17) 0.0174(17)
C19 0.072(2) 0.0500(18) 0.073(2) 0.0013(17) 0.0369(19) 0.0114(17)
C20 0.068(2) 0.0519(19) 0.074(2) -0.0155(17) 0.0277(19) -0.0011(17)
C21 0.0521(18) 0.0512(18) 0.0608(19) -0.0088(15) 0.0143(15) -0.0033(14)
C22 0.0487(17) 0.0540(17) 0.0454(16) -0.0055(13) 0.0096(13) -0.0016(14)
C23 0.064(2) 0.061(2) 0.061(2) 0.0004(16) 0.0246(17) 0.0098(17)
C24 0.078(2) 0.0541(19) 0.063(2) 0.0136(16) 0.0320(18) 0.0141(17)

loop_
_atom_type_symbol
_atom_type_description
_atom_type_scat_dispersion_real
_atom_type_scat_dispersion_imag
_atom_type_scat_source
C C 0.0033 0.0016 'International Tables Vol C Tables 4.2.6.8 and 6.1.1.4'
H H 0.0000 0.0000 'International Tables Vol C Tables 4.2.6.8 and 6.1.1.4'
N N 0.0061 0.0033 'International Tables Vol C Tables 4.2.6.8 and 6.1.1.4'
O O 0.0106 0.0060 'International Tables Vol C Tables 4.2.6.8 and 6.1.1.4'

loop_
_geom_angle_atom_site_label_1
_geom_angle_atom_site_label_2
_geom_angle_atom_site_label_3
_geom_angle
C11 O1 C12 116.9(3)
C15 O2 C14 117.9(3)
N7 N6 C32 117.5(3)
N6 C32 C31 111.9(2)
N6 C32 C22 105.7(2)
C31 C32 C22 109.7(2)
N6 C32 C5 111.4(2)
C31 C32 C5 115.5(2)
C22 C32 C5 101.7(2)
N8 N7 N6 171.1(4)
C17 C31 C21 117.5(3)
C17 C31 C32 123.7(3)
C21 C31 C32 118.6(3)
C2 C1 H1A 109.5
C2 C1 H1B 109.5
H1A C1 H1B 109.5
C2 C1 H1C 109.5
H1A C1 H1C 109.5
H1B C1 H1C 109.5
O11 C2 C1 111.0(4)
O11 C2 H2A 109.4
C1 C2 H2A 109.4
O11 C2 H2B 109.4
C1 C2 H2B 109.4
H2A C2 H2B 108.0
C4 O11 C2 117.5(3)
O5 C4 O11 125.2(3)
O5 C4 C5 122.5(3)
O11 C4 C5 112.2(3)
C4 C5 C15 107.7(3)
C4 C5 C6 112.3(2)
C15 C5 C6 109.2(3)
C4 C5 C32 116.5(2)
C15 C5 C32 107.4(2)
C6 C5 C32 103.5(2)
C7 C6 C5 108.0(2)
C7 C6 H6A 110.1
C5 C6 H6A 110.1
C7 C6 H6B 110.1
C5 C6 H6B 110.1
H6A C6 H6B 108.4
C8 C7 C22 114.6(3)
C8 C7 C6 114.5(3)
C22 C7 C6 103.3(2)
C8 C7 H7 108.0
C22 C7 H7 108.0
C6 C7 H7 108.0
C24 C8 C9 116.5(3)
C24 C8 C7 121.8(3)
C9 C8 C7 121.7(3)
C10 C9 C8 121.5(3)
C10 C9 H9 119.2
C8 C9 H9 119.2
C9 C10 C11 120.5(3)
C9 C10 H10 119.8
C11 C10 H10 119.8
O1 C11 C10 116.6(3)
O1 C11 C23 124.1(3)
C10 C11 C23 119.3(3)
O1 C12 H12A 109.5
O1 C12 H12B 109.5
H12A C12 H12B 109.5
O1 C12 H12C 109.5
H12A C12 H12C 109.5
H12B C12 H12C 109.5
C14 C13 H13A 109.5
C14 C13 H13B 109.5
H13A C13 H13B 109.5
C14 C13 H13C 109.5
H13A C13 H13C 109.5
H13B C13 H13C 109.5
O2 C14 C13 107.6(3)
O2 C14 H14A 110.2
C13 C14 H14A 110.2
O2 C14 H14B 110.2
C13 C14 H14B 110.2
H14A C14 H14B 108.5
O3 C15 O2 124.4(3)
O3 C15 C5 124.2(3)
O2 C15 C5 111.4(3)
C31 C17 C18 121.2(3)
C31 C17 H17 119.4
C18 C17 H17 119.4
C19 C18 C17 119.9(3)
C19 C18 H18 120.0
C17 C18 H18 120.0
C18 C19 C20 119.3(3)
C18 C19 H19 120.4
C20 C19 H19 120.4
C19 C20 C21 120.7(3)
C19 C20 H20 119.6
C21 C20 H20 119.6
C20 C21 C31 121.3(3)
C20 C21 H21 119.3
C31 C21 H21 119.3
C32 C22 C7 104.2(2)
C32 C22 H22A 110.9
C7 C22 H22A 110.9
C32 C22 H22B 110.9
C7 C22 H22B 110.9
H22A C22 H22B 108.9
C11 C23 C24 119.6(3)
C11 C23 H23 120.2
C24 C23 H23 120.2
C23 C24 C8 122.4(3)
C23 C24 H24 118.8
C8 C24 H24 118.8

loop_
_geom_bond_atom_site_label_1
_geom_bond_atom_site_label_2
_geom_bond_distance
O1 C11 1.372(4)
O1 C12 1.426(5)
O2 C15 1.323(4)
O2 C14 1.452(4)
O3 C15 1.191(4)
N6 N7 1.233(4)
N6 C32 1.493(4)
O5 C4 1.197(4)
C32 C31 1.529(4)
C32 C22 1.538(4)
C32 C5 1.576(4)
N7 N8 1.131(4)
C31 C17 1.385(4)
C31 C21 1.389(4)
C1 C2 1.484(8)
C1 H1A 0.9600
C1 H1B 0.9600
C1 H1C 0.9600
C2 O11 1.462(4)
C2 H2A 0.9700
C2 H2B 0.9700
O11 C4 1.319(4)
C4 C5 1.529(4)
C5 C15 1.535(4)
C5 C6 1.558(4)
C6 C7 1.551(5)
C6 H6A 0.9700
C6 H6B 0.9700
C7 C8 1.513(4)
C7 C22 1.541(4)
C7 H7 0.9800
C8 C24 1.383(4)
C8 C9 1.395(4)
C9 C10 1.374(5)
C9 H9 0.9300
C10 C11 1.375(5)
C10 H10 0.9300
C11 C23 1.375(5)
C12 H12A 0.9600
C12 H12B 0.9600
C12 H12C 0.9600
C13 C14 1.469(6)
C13 H13A 0.9600
C13 H13B 0.9600
C13 H13C 0.9600
C14 H14A 0.9700
C14 H14B 0.9700
C17 C18 1.400(4)
C17 H17 0.9300
C18 C19 1.375(5)
C18 H18 0.9300
C19 C20 1.377(5)
C19 H19 0.9300
C20 C21 1.378(4)
C20 H20 0.9300
C21 H21 0.9300
C22 H22A 0.9700
C22 H22B 0.9700
C23 C24 1.380(4)
C23 H23 0.9300
C24 H24 0.9300

loop_
_geom_hbond_atom_site_label_D
_geom_hbond_atom_site_label_H
_geom_hbond_atom_site_label_A
_geom_hbond_distance_DH
_geom_hbond_distance_HA
_geom_hbond_distance_DA
_geom_hbond_angle_DHA
_geom_hbond_site_symmetry_A
C22 H22A O3 0.97 2.57 3.115(4) 115.9 .
C13 H13C O5 0.96 2.62 3.378(5) 136.1 3_556
C22 H22A O3 0.97 2.57 3.115(4) 115.9 .
C13 H13C O5 0.96 2.62 3.378(5) 136.1 3_556
C22 H22A O3 0.97 2.57 3.115(4) 115.9 .
C13 H13C O5 0.96 2.62 3.378(5) 136.1 3_556
C22 H22A O3 0.97 2.57 3.115(4) 115.9 .
C13 H13C O5 0.96 2.62 3.378(5) 136.1 3_556
C13 H13C O5 0.96 2.62 3.378(5) 136.1 3_556
C22 H22A O3 0.97 2.57 3.115(4) 115.9 .
C13 H13C O5 0.96 2.62 3.378(5) 136.1 3_556
C22 H22A O3 0.97 2.57 3.115(4) 115.9 .
C13 H13C O5 0.96 2.62 3.378(5) 136.1 3_556
C22 H22A O3 0.97 2.57 3.115(4) 115.9 .
C13 H13C O5 0.96 2.62 3.378(5) 136.1 3_556
C22 H22A O3 0.97 2.57 3.115(4) 115.9 .
C13 H13C O5 0.96 2.62 3.378(5) 136.1 3_556
C22 H22A O3 0.97 2.57 3.115(4) 115.9 .

loop_
_geom_torsion_atom_site_label_1
_geom_torsion_atom_site_label_2
_geom_torsion_atom_site_label_3
_geom_torsion_atom_site_label_4
_geom_torsion
N7 N6 C32 C31 47.2(3)
N7 N6 C32 C22 166.6(3)
N7 N6 C32 C5 -83.8(3)
N6 C32 C31 C17 -149.5(3)
C22 C32 C31 C17 93.6(3)
C5 C32 C31 C17 -20.6(4)
N6 C32 C31 C21 35.8(4)
C22 C32 C31 C21 -81.2(3)
C5 C32 C31 C21 164.7(3)
C1 C2 O11 C4 90.2(5)
C2 O11 C4 O5 1.8(5)
C2 O11 C4 C5 -175.7(3)
O5 C4 C5 C15 -89.6(4)
O11 C4 C5 C15 87.9(3)
O5 C4 C5 C6 30.7(4)
O11 C4 C5 C6 -151.8(3)
O5 C4 C5 C32 149.7(3)
O11 C4 C5 C32 -32.8(4)
N6 C32 C5 C4 89.3(3)
C31 C32 C5 C4 -39.8(4)
C22 C32 C5 C4 -158.5(3)
N6 C32 C5 C15 -31.5(3)
C31 C32 C5 C15 -160.6(3)
C22 C32 C5 C15 80.7(3)
N6 C32 C5 C6 -147.0(2)
C31 C32 C5 C6 83.9(3)
C22 C32 C5 C6 -34.8(3)
C4 C5 C6 C7 139.4(3)
C15 C5 C6 C7 -101.2(3)
C32 C5 C6 C7 13.0(3)
C5 C6 C7 C8 139.2(3)
C5 C6 C7 C22 13.9(3)
C22 C7 C8 C24 66.7(4)
C6 C7 C8 C24 -52.4(4)
C22 C7 C8 C9 -115.6(3)
C6 C7 C8 C9 125.3(3)
C24 C8 C9 C10 2.0(5)
C7 C8 C9 C10 -175.9(3)
C8 C9 C10 C11 1.0(5)
C12 O1 C11 C10 -172.0(3)
C12 O1 C11 C23 7.9(5)
C9 C10 C11 O1 176.1(3)
C9 C10 C11 C23 -3.8(5)
C15 O2 C14 C13 161.8(3)
C14 O2 C15 O3 5.1(5)
C14 O2 C15 C5 -175.2(3)
C4 C5 C15 O3 151.8(3)
C6 C5 C15 O3 29.6(4)
C32 C5 C15 O3 -82.0(4)
C4 C5 C15 O2 -27.9(3)
C6 C5 C15 O2 -150.1(3)
C32 C5 C15 O2 98.3(3)
C21 C31 C17 C18 0.2(4)
C32 C31 C17 C18 -174.6(3)
C31 C17 C18 C19 0.3(5)
C17 C18 C19 C20 -0.3(5)
C18 C19 C20 C21 -0.2(5)
C19 C20 C21 C31 0.6(5)
C17 C31 C21 C20 -0.6(5)
C32 C31 C21 C20 174.5(3)
N6 C32 C22 C7 161.1(2)
C31 C32 C22 C7 -78.1(3)
C5 C32 C22 C7 44.6(3)
C8 C7 C22 C32 -161.6(2)
C6 C7 C22 C32 -36.4(3)
O1 C11 C23 C24 -176.4(3)
C10 C11 C23 C24 3.5(5)
C11 C23 C24 C8 -0.4(5)
C9 C8 C24 C23 -2.3(5)
C7 C8 C24 C23 175.5(3)
